data_4110780
loop_
_publ_author_name
Naraso
'Jun-ichi Nishida'
'Daisuke Kumaki'
'Shizuo Tokito'
'Yoshiro Yamashita'

_publ_contact_author
;
Dr. Yoshiro Yamashita
Department of Electronic Chemistry
Interdisciplinary Graduate School of Science and Engineering
Tokyo Institute of Technology
Nagatsuta, Midori-ku, Yokohama 226-8502, Japan
;
_publ_contact_author_email yoshiro@echem.titech.ac.jp
_publ_contact_author_fax +81-45-924-5489
_publ_contact_author_phone +81-45-924-5571
_publ_section_title
;
 High Performance n- and p-Type Field-Effect Transistors Based on
 Tetrathiafulvalene Derivatives
;
_journal_name_full 'Journal of the American Chemical Society'
_journal_page_first 9598
_journal_page_last 9599
_journal_paper_doi 10.1021/ja0630083
_journal_volume 128
_journal_year 2006
_chemical_formula_moiety 'C18 H4 Cl4 N4 S4 '
_chemical_formula_sum 'C18 H4 Cl4 N4 S4'
_chemical_formula_weight 546.31
_space_group_IT_number 2
_symmetry_cell_setting triclinic
_symmetry_Int_Tables_number 2
_symmetry_space_group_name_Hall '-P 1'
_symmetry_space_group_name_H-M 'P -1'
_cell_angle_alpha 87.63(7)
_cell_angle_beta 78.95(6)
_cell_angle_gamma 77.90(7)
_cell_formula_units_Z 1
_cell_length_a 6.10(1)
_cell_length_b 7.63(1)
_cell_length_c 10.25(1)
_cell_measurement_reflns_used 3555
_cell_measurement_temperature 93.2
_cell_measurement_theta_max 27.5
_cell_measurement_theta_min 3.4
_cell_volume 457.8(11)
_computing_cell_refinement PROCESS-AUTO
_computing_data_collection PROCESS-AUTO
_computing_data_reduction 'teXsan Ver. 1.11'
_computing_publication_material 'teXsan Ver. 1.11'
_computing_structure_refinement 'teXsan Ver. 1.10'
_computing_structure_solution SIR97
_diffrn_detector_area_resol_mean 10.00
_diffrn_measured_fraction_theta_full 0.9961
_diffrn_measured_fraction_theta_max 0.9961
_diffrn_measurement_device_type 'Rigaku RAXIS-RAPID Imaging Plate'
_diffrn_measurement_method \w
_diffrn_radiation_type 'Mo K\a'
_diffrn_radiation_wavelength 0.7107
_diffrn_reflns_av_R_equivalents 0.040
_diffrn_reflns_limit_h_max 7
_diffrn_reflns_limit_h_min -7
_diffrn_reflns_limit_k_max 8
_diffrn_reflns_limit_k_min -9
_diffrn_reflns_limit_l_max 13
_diffrn_reflns_limit_l_min -13
_diffrn_reflns_number 4492
_diffrn_reflns_theta_full 27.48
_diffrn_reflns_theta_max 27.48
_exptl_absorpt_coefficient_mu 1.119
_exptl_absorpt_correction_T_max 0.894
_exptl_absorpt_correction_T_min 0.604
_exptl_absorpt_correction_type multi-scan
_exptl_absorpt_process_details '(Higashi, 1995)'
_exptl_crystal_colour red
_exptl_crystal_density_diffrn 1.982
_exptl_crystal_description block
_exptl_crystal_size_max 0.200
_exptl_crystal_size_mid 0.100
_exptl_crystal_size_min 0.100
_refine_diff_density_max 2.27
_refine_diff_density_min -1.21
_refine_ls_extinction_method none
_refine_ls_goodness_of_fit_ref 1.641
_refine_ls_hydrogen_treatment noref
_refine_ls_number_parameters 136
_refine_ls_number_reflns 1946
_refine_ls_R_factor_gt 0.0841
_refine_ls_shift/su_max 0.0077
_refine_ls_structure_factor_coef Fsqd
_refine_ls_weighting_details 'w = 1/[\s^2^(Fo^2^) + (0.05000(Max(Fo^2^,0) + 2Fc^2^)/3)^2^]'
_refine_ls_weighting_scheme calc
_refine_ls_wR_factor_ref 0.2184
_reflns_number_gt 1178
_reflns_number_total 2068
_reflns_threshold_expression F^2^>2.0\s(F^2^)
_cod_data_source_file ja0630083si20060430_101630_1.cif
_cod_data_source_block 3
_cod_original_cell_volume 457(5)
_cod_original_sg_symbol_H-M 'P -1 '
_cod_original_formula_sum 'C18 H4 Cl4 N4 S4 '
_cod_database_code 4110780

loop_
_symmetry_equiv_pos_as_xyz
x,y,z
-x,-y,-z

loop_
_atom_site_label
_atom_site_type_symbol
_atom_site_fract_x
_atom_site_fract_y
_atom_site_fract_z
_atom_site_U_iso_or_equiv
_atom_site_adp_type
_atom_site_occupancy
_atom_site_calc_flag
Cl(1) Cl 0.2635(3) 0.3229(2) 0.8276(2) 0.0159(5) Uani 1.00 d
Cl(2) Cl -0.2497(3) 0.5102(2) 0.8549(2) 0.0153(4) Uani 1.00 d
S(1) S -0.2417(3) 0.1692(2) 0.1529(2) 0.0131(4) Uani 1.00 d
S(2) S 0.2494(3) -0.0094(2) 0.1282(2) 0.0125(4) Uani 1.00 d
N(1) N 0.2381(9) 0.1017(8) 0.3729(5) 0.008(1) Uani 1.00 d
N(2) N -0.2314(9) 0.2829(7) 0.3937(5) 0.007(1) Uani 1.00 d
C(1) C 0.002(1) 0.0318(10) 0.0593(6) 0.014(2) Uani 1.00 d
C(2) C 0.122(1) 0.098(1) 0.2778(6) 0.014(2) Uani 1.00 d
C(3) C 0.119(1) 0.1999(9) 0.4851(6) 0.011(2) Uani 1.00 d
C(4) C 0.235(1) 0.2082(9) 0.5896(6) 0.009(2) Uani 1.00 d
C(5) C 0.117(1) 0.3048(10) 0.7011(6) 0.015(2) Uani 1.00 d
C(6) C -0.109(1) 0.3944(9) 0.7114(6) 0.013(2) Uani 1.00 d
C(7) C -0.226(1) 0.3895(9) 0.6104(6) 0.009(2) Uani 1.00 d
C(8) C -0.110(1) 0.2903(10) 0.4941(6) 0.014(2) Uani 1.00 d
C(9) C -0.113(1) 0.1881(9) 0.2887(6) 0.011(2) Uani 1.00 d
H(1) H 0.3929 0.1494 0.5867 0.0170 Uiso 1.00 calc
H(2) H -0.3815 0.4516 0.6215 0.0130 Uiso 1.00 calc

loop_
_atom_site_aniso_label
_atom_site_aniso_U_11
_atom_site_aniso_U_22
_atom_site_aniso_U_33
_atom_site_aniso_U_12
_atom_site_aniso_U_13
_atom_site_aniso_U_23
Cl(1) 0.0158(9) 0.019(1) 0.0147(8) -0.0043(7) -0.0065(6) -0.0009(6)
Cl(2) 0.0138(9) 0.016(1) 0.0143(8) -0.0013(7) -0.0003(6) -0.0041(6)
S(1) 0.0080(9) 0.015(1) 0.0155(8) 0.0015(7) -0.0036(6) -0.0031(7)
S(2) 0.0073(8) 0.016(1) 0.0123(8) 0.0017(7) -0.0020(6) -0.0014(6)
N(1) 0.001(3) 0.004(3) 0.015(3) 0.006(2) 0.000(2) 0.004(2)
N(2) 0.001(3) 0.006(3) 0.012(3) 0.005(2) 0.000(2) 0.001(2)
C(1) 0.011(4) 0.013(4) 0.017(3) -0.003(3) -0.001(3) -0.002(3)
C(2) 0.014(4) 0.016(4) 0.007(3) 0.005(3) 0.001(3) 0.001(3)
C(3) 0.010(3) 0.010(4) 0.011(3) 0.000(3) 0.001(2) 0.004(2)
C(4) -0.002(3) 0.008(4) 0.020(3) -0.001(2) 0.003(2) 0.009(3)
C(5) 0.020(4) 0.018(4) 0.011(3) -0.008(3) -0.012(3) 0.002(3)
C(6) 0.020(4) 0.009(4) 0.010(3) -0.008(3) 0.003(3) -0.001(2)
C(7) 0.002(3) 0.005(3) 0.021(3) 0.000(2) -0.002(2) 0.009(2)
C(8) 0.010(4) 0.015(4) 0.014(3) 0.001(3) -0.001(3) 0.000(3)
C(9) 0.010(4) 0.006(4) 0.016(3) 0.002(3) -0.003(3) 0.000(2)

loop_
_atom_type_symbol
_atom_type_description
_atom_type_scat_dispersion_real
_atom_type_scat_dispersion_imag
_atom_type_scat_source
C C 0.003 0.002
;International Tables for Crystallography
(1992, Vol. C, Tables 4.2.6.8 and 6.1.1.1)
;
H H 0.000 0.000
;International Tables for Crystallography
(1992, Vol. C, Table 6.1.1.2)
;
Cl Cl 0.148 0.159
;International Tables for Crystallography
(1992, Vol. C, Tables 4.2.6.8 and 6.1.1.1)
;
N N 0.006 0.003
;International Tables for Crystallography
(1992, Vol. C, Tables 4.2.6.8 and 6.1.1.1)
;
S S 0.125 0.123
;International Tables for Crystallography
(1992, Vol. C, Tables 4.2.6.8 and 6.1.1.1)
;

loop_
_geom_angle_atom_site_label_1
_geom_angle_atom_site_label_2
_geom_angle_atom_site_label_3
_geom_angle
_geom_angle_site_symmetry_3
_geom_angle_publ_flag
C(1) S(1) C(9) 94.9(3) . yes
C(1) S(2) C(2) 95.7(3) . yes
C(2) N(1) C(3) 115.4(6) . yes
C(8) N(2) C(9) 114.5(6) . yes
S(1) C(1) S(2) 116.3(4) . yes
S(1) C(1) C(1) 121.3(8) 2_555 yes
S(2) C(1) C(1) 122.4(8) 2_555 yes
S(2) C(2) N(1) 121.1(5) . yes
S(2) C(2) C(9) 116.2(5) . yes
N(1) C(2) C(9) 122.7(6) . yes
N(1) C(3) C(4) 117.9(6) . yes
N(1) C(3) C(8) 121.6(6) . yes
C(4) C(3) C(8) 120.5(6) . yes
C(3) C(4) C(5) 118.1(6) . yes
Cl(1) C(5) C(4) 118.1(6) . yes
Cl(1) C(5) C(6) 119.8(5) . yes
C(4) C(5) C(6) 122.0(6) . yes
Cl(2) C(6) C(5) 120.0(5) . yes
Cl(2) C(6) C(7) 118.7(6) . yes
C(5) C(6) C(7) 121.2(6) . yes
C(6) C(7) C(8) 118.2(6) . yes
N(2) C(8) C(3) 122.2(6) . yes
N(2) C(8) C(7) 117.8(6) . yes
C(3) C(8) C(7) 120.0(6) . yes
S(1) C(9) N(2) 119.8(5) . yes
S(1) C(9) C(2) 116.6(5) . yes
N(2) C(9) C(2) 123.6(6) . yes

loop_
_geom_bond_atom_site_label_1
_geom_bond_atom_site_label_2
_geom_bond_distance
_geom_bond_site_symmetry_2
_geom_bond_publ_flag
Cl(1) C(5) 1.735(7) . yes
Cl(2) C(6) 1.728(6) . yes
S(1) C(1) 1.764(7) . yes
S(1) C(9) 1.749(7) . yes
S(2) C(1) 1.751(8) . yes
S(2) C(2) 1.736(6) . yes
N(1) C(2) 1.316(9) . yes
N(1) C(3) 1.391(8) . yes
N(2) C(8) 1.387(9) . yes
N(2) C(9) 1.324(8) . yes
C(1) C(1) 1.33(1) 2_555 yes
C(2) C(9) 1.43(1) . yes
C(3) C(4) 1.401(10) . yes
C(3) C(8) 1.410(10) . yes
C(4) C(5) 1.378(9) . yes
C(5) C(6) 1.39(1) . yes
C(6) C(7) 1.373(10) . yes
C(7) C(8) 1.423(9) . yes

loop_
_geom_contact_atom_site_label_1
_geom_contact_atom_site_label_2
_geom_contact_distance
_geom_contact_site_symmetry_2
Cl(1) C(1) 3.485(8) 2_556
Cl(1) S(2) 3.492(5) 2_656
Cl(1) Cl(2) 3.524(2) 2_567
Cl(1) C(1) 3.565(7) 1_556
Cl(1) C(7) 3.578(8) 1_655
Cl(2) C(2) 3.408(8) 2_566
Cl(2) S(1) 3.536(5) 2_466
Cl(2) C(9) 3.599(7) 2_566
S(2) C(6) 3.490(7) 2_556
N(1) C(8) 3.412(9) 2_556
N(1) C(3) 3.573(9) 2_556
N(2) C(5) 3.425(9) 2_566
N(2) C(6) 3.549(9) 2_566
C(1) C(5) 3.569(10) 2_556
C(2) C(4) 3.57(1) 2_556
C(2) C(3) 3.579(9) 2_556
C(3) C(7) 3.399(9) 2_566
C(4) C(9) 3.395(9) 2_556
C(6) C(8) 3.444(9) 2_566
C(7) C(8) 3.517(9) 2_566

loop_
_geom_torsion_atom_site_label_1
_geom_torsion_atom_site_label_2
_geom_torsion_atom_site_label_3
_geom_torsion_atom_site_label_4
_geom_torsion
_geom_torsion_site_symmetry_2
_geom_torsion_site_symmetry_3
_geom_torsion_site_symmetry_4
_geom_torsion_publ_flag
Cl(1) C(5) C(4) C(3) -177.4(5) . . . yes
Cl(1) C(5) C(6) Cl(2) -4.6(8) . . . yes
Cl(1) C(5) C(6) C(7) 177.0(5) . . . yes
Cl(2) C(6) C(5) C(4) 178.8(5) . . . yes
Cl(2) C(6) C(7) C(8) -178.5(5) . . . yes
S(1) C(1) S(2) C(2) 5.4(5) . . . yes
S(1) C(1) C(1) S(1) -180.0 . 2_555 2_555 yes
S(1) C(1) C(1) S(2) -2(1) . 2_555 2_555 yes
S(1) C(9) N(2) C(8) -179.1(5) . . . yes
S(1) C(9) C(2) S(2) 2.6(8) . . . yes
S(1) C(9) C(2) N(1) -179.9(5) . . . yes
S(2) C(1) S(1) C(9) -4.2(5) . . . yes
S(2) C(1) C(1) S(2) 180.0 . 2_555 2_555 yes
S(2) C(2) N(1) C(3) 176.9(5) . . . yes
S(2) C(2) C(9) N(2) -176.9(5) . . . yes
N(1) C(2) S(2) C(1) 177.8(6) . . . yes
N(1) C(2) C(9) N(2) 0(1) . . . yes
N(1) C(3) C(4) C(5) -179.8(6) . . . yes
N(1) C(3) C(8) N(2) 1.6(10) . . . yes
N(1) C(3) C(8) C(7) -179.9(6) . . . yes
N(2) C(8) C(3) C(4) -179.0(6) . . . yes
N(2) C(8) C(7) C(6) 178.7(6) . . . yes
N(2) C(9) S(1) C(1) -179.5(6) . . . yes
C(1) S(1) C(9) C(2) 0.9(6) . . . yes
C(1) S(2) C(2) C(9) -4.7(6) . . . yes
C(1) C(1) S(1) C(9) -177.7(9) 2_555 2_555 2_555 yes
C(1) C(1) S(2) C(2) 176.6(9) 2_555 2_555 2_555 yes
C(2) N(1) C(3) C(4) 180.0(6) . . . yes
C(2) N(1) C(3) C(8) -0.6(9) . . . yes
C(2) C(9) N(2) C(8) 0(1) . . . yes
C(3) N(1) C(2) C(9) 0(1) . . . yes
C(3) C(4) C(5) C(6) 0(1) . . . yes
C(3) C(8) N(2) C(9) -1.4(9) . . . yes
C(3) C(8) C(7) C(6) 0.2(10) . . . yes
C(4) C(3) C(8) C(7) -0.5(10) . . . yes
C(4) C(5) C(6) C(7) 0(1) . . . yes
C(5) C(4) C(3) C(8) 0.8(10) . . . yes
C(5) C(6) C(7) C(8) 0(1) . . . yes
C(7) C(8) N(2) C(9) -179.9(6) . . . yes
C(7) C(8) N(2) C(9) -179.9(6) . . . yes
